data_4328780
loop_
_publ_author_name
'Yong-Jun Yuan'
'Ji-Yuan Zhang'
'Zhen-Tao Yu'
'Jian-Yong Feng'
'Wen-Jun Luo'
'Jin-Hua Ye'
'Zhi-Gang Zou'

_publ_section_title
;
 Impact of Ligand Modification on Hydrogen Photogeneration and
 Light-Harvesting Applications Using Cyclometalated Iridium Complexes
;
_journal_name_full 'Inorganic Chemistry'
_journal_page_first 4123
_journal_page_last 4133
_journal_paper_doi 10.1021/ic202423y
_journal_volume 51
_journal_year 2012
_chemical_formula_sum 'C42 H33 F6 Ir N4 O8 S2'
_chemical_formula_weight 1092.04
_chemical_name_systematic
;
 ?
;
_space_group_IT_number 19
_symmetry_cell_setting orthorhombic
_symmetry_space_group_name_Hall 'P 2ac 2ab'
_symmetry_space_group_name_H-M 'P 21 21 21'
_atom_sites_solution_hydrogens geom
_atom_sites_solution_primary direct
_atom_sites_solution_secondary difmap
_audit_creation_method SHELXL-97
_cell_angle_alpha 90.00
_cell_angle_beta 90.00
_cell_angle_gamma 90.00
_cell_formula_units_Z 4
_cell_length_a 13.592(3)
_cell_length_b 13.945(3)
_cell_length_c 23.985(5)
_cell_measurement_reflns_used 8347
_cell_measurement_temperature 293(2)
_cell_measurement_theta_max 25.41
_cell_measurement_theta_min 1.69
_cell_volume 4546.1(17)
_computing_cell_refinement 'CAD4 EXPRESS'
_computing_data_collection 'CAD4 EXPRESS(Enraf-Nonius,1994)'
_computing_data_reduction 'XCAD4(Harms & Wocadlo,1995)'
_computing_structure_refinement 'SHELXL-97 (Sheldrick, 1997)'
_computing_structure_solution 'SHELXS-97 (Sheldrick, 1990)'
_diffrn_ambient_temperature 293(2)
_diffrn_measured_fraction_theta_full 0.998
_diffrn_measured_fraction_theta_max 0.998
_diffrn_measurement_device_type 'Nonius cad4'
_diffrn_measurement_method \w/2\q
_diffrn_radiation_monochromator graphite
_diffrn_radiation_source 'fine-focus sealed tube'
_diffrn_radiation_type MoK\a
_diffrn_radiation_wavelength 0.71073
_diffrn_reflns_av_R_equivalents 0.0939
_diffrn_reflns_av_sigmaI/netI 0.0697
_diffrn_reflns_limit_h_max 16
_diffrn_reflns_limit_h_min 0
_diffrn_reflns_limit_k_max 16
_diffrn_reflns_limit_k_min 0
_diffrn_reflns_limit_l_max 28
_diffrn_reflns_limit_l_min -28
_diffrn_reflns_number 9068
_diffrn_reflns_theta_full 25.41
_diffrn_reflns_theta_max 25.41
_diffrn_reflns_theta_min 1.69
_diffrn_standards_decay_% 1
_diffrn_standards_interval_count 200
_diffrn_standards_interval_time 2h
_diffrn_standards_number 3
_exptl_absorpt_coefficient_mu 3.107
_exptl_absorpt_correction_T_max 0.7464
_exptl_absorpt_correction_T_min 0.5754
_exptl_absorpt_correction_type psi-scan
_exptl_crystal_density_diffrn 1.596
_exptl_crystal_F_000 2160
_exptl_crystal_size_max 0.20
_exptl_crystal_size_mid 0.20
_exptl_crystal_size_min 0.10
_refine_diff_density_max 2.459
_refine_diff_density_min -2.908
_refine_diff_density_rms 0.278
_refine_ls_abs_structure_details 'Flack H D (1983), Acta Cryst. A39, 876-881'
_refine_ls_abs_structure_Flack 0.01(2)
_refine_ls_extinction_method none
_refine_ls_goodness_of_fit_ref 1.035
_refine_ls_hydrogen_treatment constr
_refine_ls_matrix_type full
_refine_ls_number_parameters 568
_refine_ls_number_reflns 8347
_refine_ls_number_restraints 44
_refine_ls_restrained_S_all 1.032
_refine_ls_R_factor_all 0.1022
_refine_ls_R_factor_gt 0.0745
_refine_ls_shift/su_max 0.000
_refine_ls_shift/su_mean 0.000
_refine_ls_structure_factor_coef Fsqd
_refine_ls_weighting_details 'calc w=1/[\s^2^(Fo^2^)+(0.1717P)^2^+39.3277P] where P=(Fo^2^+2Fc^2^)/3'
_refine_ls_weighting_scheme calc
_refine_ls_wR_factor_gt 0.1901
_refine_ls_wR_factor_ref 0.2487
_reflns_number_gt 6887
_reflns_number_total 8347
_reflns_threshold_expression >2sigma(I)
_cod_data_source_file ic202423y_si_004.cif
_cod_data_source_block b
_cod_original_cell_volume 4546.1(16)
_cod_database_code 4328780

loop_
_symmetry_equiv_pos_as_xyz
'x, y, z'
'-x+1/2, -y, z+1/2'
'-x, y+1/2, -z+1/2'
'x+1/2, -y+1/2, -z'

loop_
_atom_site_label
_atom_site_type_symbol
_atom_site_fract_x
_atom_site_fract_y
_atom_site_fract_z
_atom_site_U_iso_or_equiv
_atom_site_adp_type
_atom_site_occupancy
_atom_site_symmetry_multiplicity
_atom_site_calc_flag
_atom_site_refinement_flags
Ir Ir 0.36777(4) 0.10889(4) 0.96901(3) 0.0312(2) Uani 1 1 d .
N1 N 0.2831(10) 0.1044(11) 1.0401(6) 0.041(3) Uani 1 1 d .
C1 C 0.4123(13) 0.2322(12) 1.0049(7) 0.033(3) Uani 1 1 d U
S1 S 0.2220(5) 0.1882(5) 1.1301(3) 0.0614(15) Uani 1 1 d .
O1 O 0.2068(14) -0.3054(10) 0.8187(8) 0.071(5) Uani 1 1 d .
F1 F 0.099(5) -0.2559(18) 1.0795(14) 0.36(4) Uani 1 1 d .
F2 F 0.119(2) -0.214(2) 1.0031(14) 0.168(10) Uani 1 1 d U
F3 F -0.007(2) -0.189(3) 1.0329(17) 0.219(14) Uani 1 1 d DU
N2 N 0.4717(11) 0.1136(13) 0.9056(6) 0.044(3) Uani 1 1 d .
C2 C 0.4838(15) 0.2995(13) 0.9823(8) 0.047(5) Uani 1 1 d .
H2A H 0.5189 0.2872 0.9498 0.056 Uiso 1 1 calc R
S2 S 0.6373(4) 0.0583(5) 0.8641(2) 0.0593(14) Uani 1 1 d .
O2 O 0.0949(18) -0.1960(12) 0.7979(10) 0.108(9) Uani 1 1 d .
N3 N 0.3046(10) -0.0100(9) 0.9266(6) 0.031(3) Uani 1 1 d .
C3 C 0.4965(13) 0.3872(15) 1.0143(7) 0.044(4) Uani 1 1 d U
H3A H 0.5437 0.4309 1.0023 0.053 Uiso 1 1 calc R
O3 O -0.0090(13) 0.3625(10) 0.8245(8) 0.068(5) Uani 1 1 d .
N4 N 0.2430(10) 0.1715(10) 0.9265(7) 0.037(3) Uani 1 1 d .
O4 O -0.0039(14) 0.2229(12) 0.7796(8) 0.080(6) Uani 1 1 d .
H4B H -0.0343 0.2504 0.7548 0.120 Uiso 1 1 calc R
C4 C 0.4408(15) 0.4102(15) 1.0628(9) 0.049(5) Uani 1 1 d U
H4A H 0.4478 0.4687 1.0810 0.059 Uiso 1 1 calc R
F4 F 0.379(2) 0.392(2) 0.7384(18) 0.206(17) Uani 1 1 d .
F5 F 0.328(3) 0.275(3) 0.6959(11) 0.22(2) Uani 1 1 d .
F6 F 0.2627(15) 0.3062(19) 0.7699(9) 0.133(9) Uani 1 1 d .
C5 C 0.3804(13) 0.3456(13) 1.0801(7) 0.043(4) Uani 1 1 d .
H5A H 0.3457 0.3569 1.1129 0.051 Uiso 1 1 calc R
C6 C 0.3640(13) 0.2561(10) 1.0508(8) 0.038(4) Uani 1 1 d .
C7 C 0.2951(12) 0.1872(13) 1.0713(10) 0.045(5) Uani 1 1 d .
C8 C 0.1745(16) 0.0781(16) 1.1099(10) 0.056(6) Uani 1 1 d .
C9 C 0.100(2) 0.027(2) 1.1377(13) 0.079(8) Uani 1 1 d .
H9A H 0.0672 0.0525 1.1686 0.095 Uiso 1 1 calc R
C10 C 0.077(2) -0.060(3) 1.1169(14) 0.097(11) Uani 1 1 d .
H10A H 0.0290 -0.0962 1.1346 0.117 Uiso 1 1 calc R
C11 C 0.1220(15) -0.0969(14) 1.0719(10) 0.060(6) Uani 1 1 d D
C12 C 0.1899(16) -0.0438(15) 1.0429(9) 0.050(5) Uani 1 1 d .
H12A H 0.2191 -0.0680 1.0108 0.061 Uiso 1 1 calc R
C13 C 0.2136(14) 0.0447(15) 1.0620(7) 0.043(5) Uani 1 1 d .
C14 C 0.089(2) -0.1943(18) 1.0535(15) 0.089(9) Uani 1 1 d DU
C15 C 0.4785(12) 0.0368(12) 1.0061(7) 0.034(4) Uani 1 1 d .
C16 C 0.4818(16) -0.0049(15) 1.0576(9) 0.049(5) Uani 1 1 d .
H16A H 0.4294 0.0046 1.0819 0.058 Uiso 1 1 calc R
C17 C 0.563(2) -0.0625(17) 1.0755(12) 0.079(10) Uani 1 1 d .
H17A H 0.5608 -0.0940 1.1096 0.095 Uiso 1 1 calc R
C18 C 0.6444(18) -0.071(2) 1.0410(10) 0.075(8) Uani 1 1 d .
H18A H 0.7005 -0.1026 1.0533 0.090 Uiso 1 1 calc R
C19 C 0.6415(18) -0.0338(18) 0.9915(9) 0.064(6) Uani 1 1 d .
H19A H 0.6962 -0.0404 0.9685 0.076 Uiso 1 1 calc R
C20 C 0.5564(15) 0.0176(14) 0.9705(11) 0.052(5) Uani 1 1 d U
C21 C 0.5513(13) 0.0673(14) 0.9162(8) 0.044(5) Uani 1 1 d .
C22 C 0.5611(15) 0.1319(15) 0.8219(9) 0.050(5) Uani 1 1 d .
C23 C 0.5775(17) 0.163(2) 0.7693(10) 0.070(8) Uani 1 1 d .
H23A H 0.6347 0.1474 0.7502 0.084 Uiso 1 1 calc R
C24 C 0.504(2) 0.221(2) 0.7450(11) 0.065(6) Uani 1 1 d .
H24A H 0.5134 0.2427 0.7087 0.078 Uiso 1 1 calc R
C25 C 0.4200(19) 0.246(2) 0.7728(9) 0.063(6) Uani 1 1 d .
C26 C 0.4053(16) 0.2129(15) 0.8277(9) 0.050(5) Uani 1 1 d .
H26A H 0.3487 0.2304 0.8471 0.060 Uiso 1 1 calc R
C27 C 0.4761(15) 0.1529(14) 0.8538(9) 0.045(5) Uani 1 1 d .
C28 C 0.346(3) 0.304(3) 0.7461(13) 0.104(13) Uani 1 1 d .
C29 C 0.3382(12) -0.1014(14) 0.9254(7) 0.041(4) Uani 1 1 d .
H29A H 0.3924 -0.1166 0.9474 0.049 Uiso 1 1 calc R
C30 C 0.2980(14) -0.1717(14) 0.8944(9) 0.047(5) Uani 1 1 d .
H30A H 0.3233 -0.2336 0.8963 0.057 Uiso 1 1 calc R
C31 C 0.2174(13) -0.1516(13) 0.8590(9) 0.040(4) Uani 1 1 d .
C32 C 0.1818(14) -0.0584(16) 0.8594(8) 0.048(5) Uani 1 1 d .
H32A H 0.1256 -0.0426 0.8393 0.057 Uiso 1 1 calc R
C33 C 0.2316(11) 0.0119(12) 0.8905(9) 0.037(4) Uani 1 1 d .
C34 C 0.1970(11) 0.1105(14) 0.8908(6) 0.033(3) Uani 1 1 d .
C35 C 0.1233(13) 0.1498(12) 0.8562(7) 0.038(4) Uani 1 1 d .
H35A H 0.0933 0.1102 0.8301 0.046 Uiso 1 1 calc R
C36 C 0.0959(13) 0.2375(14) 0.8593(8) 0.043(4) Uani 1 1 d .
C37 C 0.1382(16) 0.2974(13) 0.8991(8) 0.048(4) Uani 1 1 d .
H37A H 0.1172 0.3605 0.9031 0.057 Uiso 1 1 calc R
C38 C 0.2141(14) 0.2600(13) 0.9331(7) 0.036(4) Uani 1 1 d .
H38A H 0.2433 0.2984 0.9601 0.044 Uiso 1 1 calc R
C39 C 0.1709(16) -0.2247(14) 0.8217(10) 0.054(6) Uani 1 1 d .
C40 C 0.0202(14) 0.2845(15) 0.8183(9) 0.044(5) Uani 1 1 d .
O5 O -0.140(2) 0.490(2) 0.7666(10) 0.134(11) Uani 1 1 d .
H5B H -0.1045 0.4468 0.7788 0.201 Uiso 1 1 calc R
O6 O -0.1989(18) 0.085(2) 0.7811(12) 0.121(9) Uani 1 1 d .
H6A H -0.1986 0.1144 0.7516 0.182 Uiso 1 1 calc R
C41 C -0.134(3) 0.564(3) 0.7988(15) 0.122(13) Uani 1 1 d .
H41A H -0.1753 0.6137 0.7846 0.183 Uiso 1 1 calc R
H41B H -0.0669 0.5857 0.7999 0.183 Uiso 1 1 calc R
H41C H -0.1546 0.5464 0.8357 0.183 Uiso 1 1 calc R
C42 C -0.132(3) 0.010(2) 0.778(2) 0.122(15) Uani 1 1 d .
H42A H -0.1667 -0.0485 0.7687 0.183 Uiso 1 1 calc R
H42B H -0.1001 0.0020 0.8133 0.183 Uiso 1 1 calc R
H42C H -0.0844 0.0232 0.7497 0.183 Uiso 1 1 calc R
OW1 O 0.3414(19) -0.444(5) 0.8680(15) 0.32(4) Uani 1 1 d .
HW1A H 0.3181 -0.4889 0.8483 0.386 Uiso 1 1 d R
HW1B H 0.3897 -0.4541 0.8897 0.386 Uiso 1 1 d R
OW2 O 0.156(3) 0.078(4) 1.2576(17) 0.31(4) Uani 1 1 d .
HW2A H 0.2064 0.1138 1.2634 0.372 Uiso 1 1 d R
HW2B H 0.1228 0.0578 1.2850 0.372 Uiso 1 1 d R

loop_
_atom_site_aniso_label
_atom_site_aniso_U_11
_atom_site_aniso_U_22
_atom_site_aniso_U_33
_atom_site_aniso_U_23
_atom_site_aniso_U_13
_atom_site_aniso_U_12
Ir 0.0261(3) 0.0307(3) 0.0367(3) -0.0013(3) -0.0092(3) 0.0006(3)
N1 0.032(7) 0.040(7) 0.051(9) 0.011(8) 0.009(6) -0.020(7)
C1 0.033(4) 0.033(4) 0.033(4) -0.0003(10) -0.0006(10) -0.0004(10)
S1 0.062(4) 0.067(4) 0.056(3) -0.009(3) 0.021(3) -0.009(3)
O1 0.090(12) 0.039(8) 0.084(12) -0.024(8) -0.039(10) 0.003(8)
F1 0.79(13) 0.068(15) 0.20(3) 0.010(18) -0.16(6) -0.11(4)
F2 0.168(10) 0.168(10) 0.168(10) -0.0001(10) 0.0001(10) -0.0003(10)
F3 0.219(14) 0.219(14) 0.219(14) -0.0001(10) 0.0000(10) -0.0001(10)
N2 0.047(8) 0.046(8) 0.040(8) -0.008(8) -0.006(7) 0.005(8)
C2 0.055(12) 0.035(9) 0.049(13) -0.004(8) -0.024(9) 0.016(8)
S2 0.034(2) 0.080(4) 0.063(3) -0.024(3) 0.003(3) 0.008(3)
O2 0.129(18) 0.053(10) 0.140(19) -0.034(11) -0.104(16) 0.011(11)
N3 0.029(7) 0.021(6) 0.044(8) -0.002(6) -0.008(6) -0.002(5)
C3 0.044(4) 0.044(4) 0.045(4) 0.0003(10) 0.0007(10) -0.0001(10)
O3 0.080(11) 0.038(8) 0.085(12) -0.002(7) -0.042(10) 0.031(7)
N4 0.029(7) 0.026(7) 0.055(9) 0.005(7) 0.004(6) -0.018(6)
O4 0.092(13) 0.054(9) 0.095(13) 0.000(9) -0.070(11) 0.008(9)
C4 0.049(5) 0.049(5) 0.049(5) -0.0003(10) -0.0002(10) -0.0003(10)
F4 0.14(2) 0.15(2) 0.33(5) 0.13(3) 0.04(3) 0.08(2)
F5 0.22(4) 0.35(5) 0.094(18) 0.03(2) -0.04(2) 0.15(4)
F6 0.087(13) 0.19(2) 0.122(17) 0.089(17) 0.022(12) 0.052(14)
C5 0.036(10) 0.051(10) 0.041(9) -0.010(8) 0.001(8) -0.018(8)
C6 0.024(7) 0.018(6) 0.073(12) -0.011(7) -0.031(8) -0.002(6)
C7 0.019(8) 0.033(9) 0.084(15) -0.013(9) -0.013(8) 0.012(7)
C8 0.049(11) 0.059(13) 0.059(13) 0.000(10) 0.005(10) 0.026(10)
C9 0.069(16) 0.083(18) 0.086(19) 0.009(15) 0.032(15) -0.024(14)
C10 0.067(18) 0.13(3) 0.09(2) -0.01(2) 0.006(16) -0.067(19)
C11 0.047(11) 0.046(11) 0.086(15) 0.008(11) 0.005(11) -0.031(11)
C12 0.059(13) 0.048(11) 0.044(12) 0.019(9) -0.003(9) -0.006(9)
C13 0.042(10) 0.060(13) 0.029(9) 0.031(9) -0.002(8) 0.004(9)
C14 0.089(9) 0.089(9) 0.089(9) 0.0002(10) -0.0001(10) -0.0001(10)
C15 0.030(9) 0.036(9) 0.037(9) -0.002(7) -0.020(7) -0.014(7)
C16 0.049(12) 0.047(11) 0.050(12) -0.004(9) -0.016(9) -0.003(9)
C17 0.11(2) 0.050(13) 0.081(18) 0.000(12) -0.083(18) -0.025(13)
C18 0.056(14) 0.107(19) 0.061(15) 0.007(13) -0.018(12) 0.052(13)
C19 0.046(12) 0.089(16) 0.055(12) 0.026(11) 0.027(11) 0.012(12)
C20 0.052(5) 0.052(5) 0.052(5) -0.0001(10) 0.0000(10) -0.0010(10)
C21 0.029(9) 0.054(11) 0.048(11) -0.027(9) -0.010(8) 0.020(8)
C22 0.044(11) 0.054(13) 0.052(12) -0.013(9) 0.008(9) -0.012(9)
C23 0.045(13) 0.098(19) 0.068(16) -0.022(14) 0.021(11) -0.037(13)
C24 0.068(15) 0.080(17) 0.047(13) 0.008(12) 0.011(11) 0.001(13)
C25 0.069(15) 0.080(16) 0.041(12) 0.017(11) -0.003(11) 0.007(13)
C26 0.040(10) 0.062(13) 0.046(11) 0.011(9) -0.001(9) 0.011(9)
C27 0.044(10) 0.044(10) 0.049(12) -0.011(9) 0.008(9) -0.002(8)
C28 0.09(2) 0.15(3) 0.073(19) 0.09(2) -0.011(17) 0.00(2)
C29 0.034(8) 0.052(10) 0.037(9) 0.014(9) -0.019(7) 0.000(8)
C30 0.045(10) 0.034(9) 0.063(13) -0.008(9) -0.027(9) 0.010(8)
C31 0.025(8) 0.031(9) 0.066(13) 0.005(8) -0.003(8) 0.008(7)
C32 0.029(9) 0.068(13) 0.046(11) -0.010(10) -0.026(9) -0.001(9)
C33 0.015(7) 0.031(9) 0.064(13) -0.008(8) -0.005(7) -0.002(6)
C34 0.025(7) 0.041(9) 0.034(8) -0.007(8) 0.000(6) -0.005(8)
C35 0.033(9) 0.041(9) 0.041(9) 0.005(7) -0.019(8) -0.014(8)
C36 0.027(8) 0.056(12) 0.046(11) 0.005(9) -0.003(8) 0.005(8)
C37 0.046(10) 0.039(9) 0.058(12) -0.019(8) -0.008(10) 0.009(9)
C38 0.045(10) 0.035(9) 0.029(8) 0.003(7) -0.012(7) 0.005(8)
C39 0.053(12) 0.039(11) 0.069(14) 0.001(10) -0.029(11) -0.012(9)
C40 0.034(10) 0.046(11) 0.052(12) 0.009(9) -0.008(9) -0.001(9)
O5 0.19(3) 0.13(2) 0.089(16) -0.012(14) -0.054(19) 0.07(2)
O6 0.088(15) 0.15(2) 0.12(2) 0.005(18) 0.006(14) 0.031(17)
C41 0.14(3) 0.13(3) 0.09(2) 0.00(2) 0.04(3) -0.01(3)
C42 0.07(2) 0.09(2) 0.21(5) 0.00(3) -0.02(3) -0.015(19)
OW1 0.064(16) 0.76(12) 0.15(3) -0.03(5) -0.016(17) 0.17(4)
OW2 0.24(5) 0.49(8) 0.20(4) -0.24(5) -0.16(4) 0.22(5)

loop_
_atom_type_symbol
_atom_type_description
_atom_type_scat_dispersion_real
_atom_type_scat_dispersion_imag
_atom_type_scat_source
C C 0.0033 0.0016 'International Tables Vol C Tables 4.2.6.8 and 6.1.1.4'
H H 0.0000 0.0000 'International Tables Vol C Tables 4.2.6.8 and 6.1.1.4'
N N 0.0061 0.0033 'International Tables Vol C Tables 4.2.6.8 and 6.1.1.4'
O O 0.0106 0.0060 'International Tables Vol C Tables 4.2.6.8 and 6.1.1.4'
F F 0.0171 0.0103 'International Tables Vol C Tables 4.2.6.8 and 6.1.1.4'
S S 0.1246 0.1234 'International Tables Vol C Tables 4.2.6.8 and 6.1.1.4'
Ir Ir -1.4442 7.9887 'International Tables Vol C Tables 4.2.6.8 and 6.1.1.4'

loop_
_geom_angle_atom_site_label_1
_geom_angle_atom_site_label_2
_geom_angle_atom_site_label_3
_geom_angle
C15 Ir C1 90.8(7)
C15 Ir N1 92.1(7)
C1 Ir N1 80.8(6)
C15 Ir N2 80.3(7)
C1 Ir N2 94.7(7)
N1 Ir N2 171.1(6)
C15 Ir N3 97.1(6)
C1 Ir N3 172.2(6)
N1 Ir N3 98.4(6)
N2 Ir N3 87.1(6)
C15 Ir N4 173.9(6)
C1 Ir N4 95.3(6)
N1 Ir N4 88.0(6)
N2 Ir N4 100.1(6)
N3 Ir N4 76.9(5)
C13 N1 C7 112.6(17)
C13 N1 Ir 136.4(14)
C7 N1 Ir 110.8(12)
C6 C1 C2 118.5(16)
C6 C1 Ir 114.9(12)
C2 C1 Ir 126.3(13)
C7 S1 C8 88.8(10)
C21 N2 C27 110.3(17)
C21 N2 Ir 114.3(14)
C27 N2 Ir 135.4(13)
C3 C2 C1 115.2(18)
C3 C2 H2A 122.4
C1 C2 H2A 122.4
C21 S2 C22 88.6(9)
C33 N3 C29 116.5(14)
C33 N3 Ir 115.3(10)
C29 N3 Ir 127.4(11)
C4 C3 C2 123.8(19)
C4 C3 H3A 118.1
C2 C3 H3A 118.1
C38 N4 C34 122.0(16)
C38 N4 Ir 124.2(12)
C34 N4 Ir 113.8(12)
C40 O4 H4B 109.5
C5 C4 C3 116(2)
C5 C4 H4A 121.8
C3 C4 H4A 121.8
C4 C5 C6 122.9(19)
C4 C5 H5A 118.6
C6 C5 H5A 118.6
C1 C6 C7 116.2(15)
C1 C6 C5 122.9(17)
C7 C6 C5 120.8(18)
N1 C7 C6 116.9(17)
N1 C7 S1 112.3(14)
C6 C7 S1 130.8(14)
C13 C8 C9 121(2)
C13 C8 S1 113.4(18)
C9 C8 S1 126(2)
C10 C9 C8 116(3)
C10 C9 H9A 121.9
C8 C9 H9A 121.9
C11 C10 C9 123(2)
C11 C10 H10A 118.6
C9 C10 H10A 118.6
C10 C11 C12 120(2)
C10 C11 C14 117(2)
C12 C11 C14 123(2)
C13 C12 C11 119(2)
C13 C12 H12A 120.7
C11 C12 H12A 120.7
C8 C13 C12 121(2)
C8 C13 N1 113(2)
C12 C13 N1 126.2(19)
F1 C14 F2 110(4)
F1 C14 F3 111(4)
F2 C14 F3 88(3)
F1 C14 C11 121(3)
F2 C14 C11 112(3)
F3 C14 C11 110(3)
C16 C15 C20 116.7(19)
C16 C15 Ir 129.5(16)
C20 C15 Ir 113.3(14)
C15 C16 C17 122(2)
C15 C16 H16A 118.8
C17 C16 H16A 118.8
C18 C17 C16 119(2)
C18 C17 H17A 120.5
C16 C17 H17A 120.5
C19 C18 C17 119(2)
C19 C18 H18A 120.4
C17 C18 H18A 120.4
C18 C19 C20 123(2)
C18 C19 H19A 118.6
C20 C19 H19A 118.6
C15 C20 C19 119(2)
C15 C20 C21 114.6(17)
C19 C20 C21 125.2(18)
N2 C21 C20 116.7(18)
N2 C21 S2 117.7(17)
C20 C21 S2 125.2(14)
C23 C22 C27 125(2)
C23 C22 S2 128.5(19)
C27 C22 S2 106.6(16)
C22 C23 C24 117(2)
C22 C23 H23A 121.4
C24 C23 H23A 121.4
C25 C24 C23 122(2)
C25 C24 H24A 118.8
C23 C24 H24A 118.8
C24 C25 C26 119(2)
C24 C25 C28 121(2)
C26 C25 C28 120(2)
C25 C26 C27 121(2)
C25 C26 H26A 119.7
C27 C26 H26A 119.7
N2 C27 C22 116.6(19)
N2 C27 C26 127.6(18)
C22 C27 C26 116(2)
F6 C28 F5 105(4)
F6 C28 F4 110(4)
F5 C28 F4 103(3)
F6 C28 C25 116(2)
F5 C28 C25 112(4)
F4 C28 C25 110(3)
C30 C29 N3 124.0(15)
C30 C29 H29A 118.0
N3 C29 H29A 118.0
C29 C30 C31 120.1(17)
C29 C30 H30A 119.9
C31 C30 H30A 119.9
C32 C31 C30 116.9(17)
C32 C31 C39 119.6(16)
C30 C31 C39 123.5(16)
C31 C32 C33 119.3(16)
C31 C32 H32A 120.4
C33 C32 H32A 120.4
N3 C33 C32 122.4(16)
N3 C33 C34 116.5(15)
C32 C33 C34 120.5(16)
N4 C34 C35 117.0(17)
N4 C34 C33 116.6(15)
C35 C34 C33 126.4(15)
C36 C35 C34 122.9(17)
C36 C35 H35A 118.5
C34 C35 H35A 118.5
C35 C36 C37 119.5(18)
C35 C36 C40 123.7(18)
C37 C36 C40 116.7(17)
C36 C37 C38 118.3(16)
C36 C37 H37A 120.9
C38 C37 H37A 120.9
N4 C38 C37 120.0(16)
N4 C38 H38A 120.0
C37 C38 H38A 120.0
O2 C39 O1 127(2)
O2 C39 C31 113.9(19)
O1 C39 C31 119.4(18)
O3 C40 O4 128.1(19)
O3 C40 C36 122(2)
O4 C40 C36 109.6(17)
C41 O5 H5B 109.5
C42 O6 H6A 109.5
O5 C41 H41A 109.5
O5 C41 H41B 109.5
H41A C41 H41B 109.5
O5 C41 H41C 109.5
H41A C41 H41C 109.5
H41B C41 H41C 109.5
O6 C42 H42A 109.5
O6 C42 H42B 109.5
H42A C42 H42B 109.5
O6 C42 H42C 109.5
H42A C42 H42C 109.5
H42B C42 H42C 109.5
HW1A OW1 HW1B 120.0
HW2A OW2 HW2B 120.0

loop_
_geom_bond_atom_site_label_1
_geom_bond_atom_site_label_2
_geom_bond_distance
Ir C15 2.016(17)
Ir C1 2.015(17)
Ir N1 2.059(14)
Ir N2 2.077(16)
Ir N3 2.126(13)
Ir N4 2.163(15)
N1 C13 1.36(2)
N1 C7 1.39(2)
C1 C6 1.32(3)
C1 C2 1.46(3)
S1 C7 1.73(2)
S1 C8 1.73(2)
O1 C39 1.23(3)
F1 C14 1.07(4)
F2 C14 1.30(4)
F3 C14 1.404(19)
N2 C21 1.29(2)
N2 C27 1.36(3)
C2 C3 1.45(3)
C2 H2A 0.9300
S2 C21 1.72(2)
S2 C22 1.77(2)
O2 C39 1.25(3)
N3 C33 1.35(2)
N3 C29 1.35(2)
C3 C4 1.42(3)
C3 H3A 0.9300
O3 C40 1.17(2)
N4 C38 1.30(2)
N4 C34 1.36(2)
O4 C40 1.31(3)
O4 H4B 0.8200
C4 C5 1.29(3)
C4 H4A 0.9300
F4 C28 1.31(5)
F5 C28 1.29(5)
F6 C28 1.27(4)
C5 C6 1.45(2)
C5 H5A 0.9300
C6 C7 1.43(3)
C8 C13 1.35(3)
C8 C9 1.41(3)
C9 C10 1.35(4)
C9 H9A 0.9300
C10 C11 1.34(4)
C10 H10A 0.9300
C11 C12 1.37(3)
C11 C14 1.496(18)
C12 C13 1.35(3)
C12 H12A 0.9300
C15 C16 1.37(3)
C15 C20 1.39(3)
C16 C17 1.43(3)
C16 H16A 0.9300
C17 C18 1.39(4)
C17 H17A 0.9300
C18 C19 1.29(3)
C18 H18A 0.9300
C19 C20 1.45(3)
C19 H19A 0.9300
C20 C21 1.48(3)
C22 C23 1.35(3)
C22 C27 1.42(3)
C23 C24 1.41(4)
C23 H23A 0.9300
C24 C25 1.37(4)
C24 H24A 0.9300
C25 C26 1.41(3)
C25 C28 1.44(4)
C26 C27 1.42(3)
C26 H26A 0.9300
C29 C30 1.35(3)
C29 H29A 0.9300
C30 C31 1.41(3)
C30 H30A 0.9300
C31 C32 1.39(3)
C31 C39 1.50(3)
C32 C33 1.40(3)
C32 H32A 0.9300
C33 C34 1.45(3)
C34 C35 1.41(2)
C35 C36 1.28(3)
C35 H35A 0.9300
C36 C37 1.39(3)
C36 C40 1.57(3)
C37 C38 1.41(3)
C37 H37A 0.9300
C38 H38A 0.9300
O5 C41 1.29(4)
O5 H5B 0.8200
O6 C42 1.38(4)
O6 H6A 0.8200
C41 H41A 0.9600
C41 H41B 0.9600
C41 H41C 0.9600
C42 H42A 0.9600
C42 H42B 0.9600
C42 H42C 0.9600
OW1 HW1A 0.8500
OW1 HW1B 0.8500
OW2 HW2A 0.8500
OW2 HW2B 0.8500

loop_
_geom_torsion_atom_site_label_1
_geom_torsion_atom_site_label_2
_geom_torsion_atom_site_label_3
_geom_torsion_atom_site_label_4
_geom_torsion
C15 Ir N1 C13 -91.4(18)
C1 Ir N1 C13 178.1(18)
N2 Ir N1 C13 -122(4)
N3 Ir N1 C13 6.0(18)
N4 Ir N1 C13 82.5(18)
C15 Ir N1 C7 94.8(12)
C1 Ir N1 C7 4.3(12)
N2 Ir N1 C7 64(5)
N3 Ir N1 C7 -167.8(11)
N4 Ir N1 C7 -91.4(12)
C15 Ir C1 C6 -97.8(13)
N1 Ir C1 C6 -5.8(13)
N2 Ir C1 C6 -178.1(13)
N3 Ir C1 C6 79(5)
N4 Ir C1 C6 81.2(13)
C15 Ir C1 C2 88.5(15)
N1 Ir C1 C2 -179.5(16)
N2 Ir C1 C2 8.2(15)
N3 Ir C1 C2 -94(5)
N4 Ir C1 C2 -92.4(15)
C15 Ir N2 C21 3.7(14)
C1 Ir N2 C21 93.6(15)
N1 Ir N2 C21 35(5)
N3 Ir N2 C21 -94.0(14)
N4 Ir N2 C21 -170.2(14)
C15 Ir N2 C27 -178(2)
C1 Ir N2 C27 -88(2)
N1 Ir N2 C27 -147(4)
N3 Ir N2 C27 84.4(19)
N4 Ir N2 C27 8(2)
C6 C1 C2 C3 1(2)
Ir C1 C2 C3 174.9(13)
C15 Ir N3 C33 -172.6(13)
C1 Ir N3 C33 10(5)
N1 Ir N3 C33 94.2(13)
N2 Ir N3 C33 -92.8(13)
N4 Ir N3 C33 8.3(12)
C15 Ir N3 C29 -3.2(16)
C1 Ir N3 C29 180(38)
N1 Ir N3 C29 -96.4(15)
N2 Ir N3 C29 76.6(15)
N4 Ir N3 C29 177.7(16)
C1 C2 C3 C4 -3(3)
C15 Ir N4 C38 165(6)
C1 Ir N4 C38 -5.9(15)
N1 Ir N4 C38 74.6(15)
N2 Ir N4 C38 -101.7(15)
N3 Ir N4 C38 173.8(15)
C15 Ir N4 C34 -16(7)
C1 Ir N4 C34 172.8(12)
N1 Ir N4 C34 -106.6(12)
N2 Ir N4 C34 77.1(12)
N3 Ir N4 C34 -7.4(11)
C2 C3 C4 C5 4(3)
C3 C4 C5 C6 -4(3)
C2 C1 C6 C7 -179.7(15)
Ir C1 C6 C7 6.2(19)
C2 C1 C6 C5 -1(2)
Ir C1 C6 C5 -175.3(13)
C4 C5 C6 C1 2(3)
C4 C5 C6 C7 -179.1(18)
C13 N1 C7 C6 -177.9(15)
Ir N1 C7 C6 -2.5(19)
C13 N1 C7 S1 2.5(19)
Ir N1 C7 S1 177.9(8)
C1 C6 C7 N1 -2(2)
C5 C6 C7 N1 179.1(15)
C1 C6 C7 S1 177.2(14)
C5 C6 C7 S1 -1(3)
C8 S1 C7 N1 -1.7(14)
C8 S1 C7 C6 178.8(18)
C7 S1 C8 C13 0.5(16)
C7 S1 C8 C9 -177(2)
C13 C8 C9 C10 7(4)
S1 C8 C9 C10 -176(2)
C8 C9 C10 C11 -1(5)
C9 C10 C11 C12 -4(5)
C9 C10 C11 C14 -180(3)
C10 C11 C12 C13 3(4)
C14 C11 C12 C13 178(2)
C9 C8 C13 C12 -8(3)
S1 C8 C13 C12 174.8(15)
C9 C8 C13 N1 178(2)
S1 C8 C13 N1 1(2)
C11 C12 C13 C8 3(3)
C11 C12 C13 N1 176.1(19)
C7 N1 C13 C8 -2(2)
Ir N1 C13 C8 -175.9(14)
C7 N1 C13 C12 -175.7(18)
Ir N1 C13 C12 11(3)
C10 C11 C14 F1 -64(6)
C12 C11 C14 F1 120(6)
C10 C11 C14 F2 165(3)
C12 C11 C14 F2 -11(4)
C10 C11 C14 F3 68(4)
C12 C11 C14 F3 -108(3)
C1 Ir C15 C16 86.9(17)
N1 Ir C15 C16 6.1(17)
N2 Ir C15 C16 -178.5(17)
N3 Ir C15 C16 -92.7(16)
N4 Ir C15 C16 -84(7)
C1 Ir C15 C20 -102.1(14)
N1 Ir C15 C20 177.1(14)
N2 Ir C15 C20 -7.5(13)
N3 Ir C15 C20 78.3(14)
N4 Ir C15 C20 87(7)
C20 C15 C16 C17 2(3)
Ir C15 C16 C17 173.1(14)
C15 C16 C17 C18 5(3)
C16 C17 C18 C19 -6(4)
C17 C18 C19 C20 1(5)
C16 C15 C20 C19 -8(3)
Ir C15 C20 C19 179.9(17)
C16 C15 C20 C21 -177.7(17)
Ir C15 C20 C21 10(2)
C18 C19 C20 C15 7(4)
C18 C19 C20 C21 175(3)
C27 N2 C21 C20 -178.0(17)
Ir N2 C21 C20 1(2)
C27 N2 C21 S2 -4(2)
Ir N2 C21 S2 174.5(9)
C15 C20 C21 N2 -7(3)
C19 C20 C21 N2 -176(2)
C15 C20 C21 S2 179.5(14)
C19 C20 C21 S2 10(3)
C22 S2 C21 N2 3.3(17)
C22 S2 C21 C20 176.4(18)
C21 S2 C22 C23 179(2)
C21 S2 C22 C27 -1.2(15)
C27 C22 C23 C24 0(3)
S2 C22 C23 C24 179.7(19)
C22 C23 C24 C25 1(4)
C23 C24 C25 C26 -1(4)
C23 C24 C25 C28 -179(3)
C24 C25 C26 C27 -1(4)
C28 C25 C26 C27 178(3)
C21 N2 C27 C22 3(2)
Ir N2 C27 C22 -175.2(14)
C21 N2 C27 C26 -177(2)
Ir N2 C27 C26 5(3)
C23 C22 C27 N2 179(2)
S2 C22 C27 N2 -1(2)
C23 C22 C27 C26 -1(3)
S2 C22 C27 C26 179.1(16)
C25 C26 C27 N2 -179(2)
C25 C26 C27 C22 2(3)
C24 C25 C28 F6 165(3)
C26 C25 C28 F6 -13(5)
C24 C25 C28 F5 45(5)
C26 C25 C28 F5 -134(4)
C24 C25 C28 F4 -69(5)
C26 C25 C28 F4 113(4)
C33 N3 C29 C30 -6(3)
Ir N3 C29 C30 -175.1(16)
N3 C29 C30 C31 2(3)
C29 C30 C31 C32 -2(3)
C29 C30 C31 C39 178(2)
C30 C31 C32 C33 5(3)
C39 C31 C32 C33 -174(2)
C29 N3 C33 C32 10(3)
Ir N3 C33 C32 -179.7(16)
C29 N3 C33 C34 -178.6(15)
Ir N3 C33 C34 -8(2)
C31 C32 C33 N3 -10(3)
C31 C32 C33 C34 178.8(19)
C38 N4 C34 C35 7(2)
Ir N4 C34 C35 -171.9(12)
C38 N4 C34 C33 -175.4(16)
Ir N4 C34 C33 5.8(19)
N3 C33 C34 N4 1(2)
C32 C33 C34 N4 173.2(18)
N3 C33 C34 C35 178.7(16)
C32 C33 C34 C35 -9(3)
N4 C34 C35 C36 -3(3)
C33 C34 C35 C36 179.3(19)
C34 C35 C36 C37 -1(3)
C34 C35 C36 C40 175.1(17)
C35 C36 C37 C38 3(3)
C40 C36 C37 C38 -173.8(18)
C34 N4 C38 C37 -6(3)
Ir N4 C38 C37 173.2(14)
C36 C37 C38 N4 0(3)
C32 C31 C39 O2 -7(3)
C30 C31 C39 O2 173(2)
C32 C31 C39 O1 175(2)
C30 C31 C39 O1 -4(4)
C35 C36 C40 O3 174(2)
C37 C36 C40 O3 -9(3)
C35 C36 C40 O4 -4(3)
C37 C36 C40 O4 172(2)
